data_7158956
loop_
_publ_author_name
'Li, Min'
'Chen, Yihua'
'Yan, Yinkun'
'Liu, Min'
'Huang, Min'
'Li, Wenzhe'
'Cao, Lianyi'
'Zhang, Xiao-Mei'

_publ_section_title
;
 Organocatalytic asymmetric synthesis of quaternary
 \a-isoxazole-\a-alkynylamino acid derivatives
;
_journal_name_full 'Organic &amp; Biomolecular Chemistry'
_journal_paper_doi 10.1039/D2OB01746F
_journal_year 2022
_chemical_absolute_configuration ad
_chemical_formula_moiety 'C28 H31 N3 O5'
_chemical_formula_sum 'C28 H31 N3 O5'
_chemical_formula_weight 489.56
_space_group_crystal_system orthorhombic
_space_group_IT_number 19
_space_group_name_Hall 'P 2ac 2ab'
_space_group_name_H-M_alt 'P 21 21 21'
_atom_sites_solution_hydrogens mixed
_atom_sites_solution_primary direct
_audit_creation_date 2020-12-31
_audit_creation_method
;
Olex2 1.2
(compiled 2018.05.29 svn.r3508 for OlexSys, GUI svn.r5506)
;
_audit_update_record
;
2022-02-28 deposited with the CCDC.	2022-10-25 downloaded from the CCDC.
;
_cell_angle_alpha 90
_cell_angle_beta 90
_cell_angle_gamma 90
_cell_formula_units_Z 4
_cell_length_a 8.5012(5)
_cell_length_b 17.0320(7)
_cell_length_c 18.9074(10)
_cell_measurement_reflns_used 2869
_cell_measurement_temperature 293(2)
_cell_measurement_theta_max 67.6570
_cell_measurement_theta_min 5.1770
_cell_volume 2737.6(2)
_computing_cell_refinement 'CrysAlisPro 1.171.40.53 (Rigaku OD, 2019)'
_computing_data_collection 'CrysAlisPro 1.171.40.53 (Rigaku OD, 2019)'
_computing_data_reduction 'CrysAlisPro 1.171.40.53 (Rigaku OD, 2019)'
_computing_molecular_graphics 'Olex2 (Dolomanov et al., 2009)'
_computing_publication_material 'Olex2 (Dolomanov et al., 2009)'
_computing_structure_refinement 'ShelXL (Sheldrick, 2015)'
_computing_structure_solution 'ShelXS (Sheldrick, 2008)'
_diffrn_ambient_temperature 293(2)
_diffrn_detector 'CCD plate'
_diffrn_detector_area_resol_mean 16.2312
_diffrn_detector_type Eos
_diffrn_measured_fraction_theta_full 0.999
_diffrn_measured_fraction_theta_max 0.987
_diffrn_measurement_details
;
List of Runs (angles in degrees, time in seconds):

  # Type    Start    End  Width  t~exp~   \w     \q     \k     \f   Frames
#--------------------------------------------------------------------------
  1  \w   -102.00 -26.00   1.00    2.00    --  -33.50 -77.00  90.00   76
  2  \w    -62.00   1.00   1.00    2.00    --  -33.50  77.00-180.00   63
  3  \w    -82.00 -32.00   1.00    2.00    --  -33.50 178.00 120.00   50
  4  \w     70.00 105.00   1.00    2.00    --   36.47 178.00  30.00   35
  5  \w     58.00 110.00   1.00    2.00    --   36.47 178.00-180.00   52
  6  \w     42.00  67.00   1.00    2.00    --   36.47 -99.00  90.00   25
  7  \w     32.00  58.00   1.00    2.00    --   36.47  57.00-150.00   26
  8  \w     74.00 101.00   1.00    2.00    --   36.47  57.00-150.00   27
  9  \w     12.00  38.00   1.00    2.00    --   36.47 -99.00  90.00   26
 10  \w     81.00 107.00   1.00    2.00    --   36.47 178.00 -60.00   26
 11  \w     42.00  68.00   1.00   13.00    --  108.00 -94.00  90.00   26
 12  \w    112.00 177.00   1.00   13.00    --  108.00 111.00 -60.00   65
 13  \w     38.00 110.00   1.00   13.00    --  108.00 -94.00   0.00   72
 14  \w     49.00 102.00   1.00   13.00    --  108.00 -61.00  60.00   53
 15  \w    122.00 178.00   1.00   13.00    --  108.00 111.00  60.00   56
 16  \w     50.00 132.00   1.00   13.00    --  108.00 -30.00 120.00   82
 17  \w     72.00 100.00   1.00   13.00    --  108.00 -94.00 150.00   28
 18  \w     63.00  89.00   1.00   13.00    --  108.00 -95.00 -85.00   26
 19  \w     51.00 128.00   1.00   13.00    --  108.00 -30.00 -30.00   77
;
_diffrn_measurement_device 'four-circle diffractometer'
_diffrn_measurement_device_type 'Xcalibur, Eos, Gemini'
_diffrn_measurement_method '\w scans'
_diffrn_orient_matrix_type 'CrysAlisPro convention (1999,Acta A55,543-557)'
_diffrn_orient_matrix_UB_11 -0.1448656000
_diffrn_orient_matrix_UB_12 -0.0189623000
_diffrn_orient_matrix_UB_13 -0.0458578000
_diffrn_orient_matrix_UB_21 0.0860251000
_diffrn_orient_matrix_UB_22 0.0319446000
_diffrn_orient_matrix_UB_23 -0.0656952000
_diffrn_orient_matrix_UB_31 0.0666950000
_diffrn_orient_matrix_UB_32 -0.0824656000
_diffrn_orient_matrix_UB_33 -0.0148900000
_diffrn_radiation_monochromator graphite
_diffrn_radiation_probe x-ray
_diffrn_radiation_type CuK\a
_diffrn_radiation_wavelength 1.54184
_diffrn_reflns_av_R_equivalents 0.0324
_diffrn_reflns_av_unetI/netI 0.0440
_diffrn_reflns_Laue_measured_fraction_full 0.999
_diffrn_reflns_Laue_measured_fraction_max 0.987
_diffrn_reflns_limit_h_max 10
_diffrn_reflns_limit_h_min -8
_diffrn_reflns_limit_k_max 10
_diffrn_reflns_limit_k_min -20
_diffrn_reflns_limit_l_max 21
_diffrn_reflns_limit_l_min -22
_diffrn_reflns_number 10617
_diffrn_reflns_point_group_measured_fraction_full 0.998
_diffrn_reflns_point_group_measured_fraction_max 0.978
_diffrn_reflns_theta_full 67.684
_diffrn_reflns_theta_max 70.777
_diffrn_reflns_theta_min 3.493
_diffrn_source 'fine-focus sealed X-ray tube'
_diffrn_source_type 'Enhance (Cu) X-ray Source'
_exptl_absorpt_coefficient_mu 0.669
_exptl_absorpt_correction_T_max 1.00000
_exptl_absorpt_correction_T_min 0.77583
_exptl_absorpt_correction_type multi-scan
_exptl_absorpt_process_details
;
CrysAlisPro 1.171.40.53 (Rigaku Oxford Diffraction, 2019)
Empirical absorption correction using spherical harmonics,
 implemented in SCALE3 ABSPACK scaling algorithm.
;
_exptl_crystal_colour colourless
_exptl_crystal_colour_primary colourless
_exptl_crystal_density_diffrn 1.188
_exptl_crystal_description block
_exptl_crystal_F_000 1040
_exptl_crystal_size_max 0.17
_exptl_crystal_size_mid 0.12
_exptl_crystal_size_min 0.1
_refine_diff_density_max 0.206
_refine_diff_density_min -0.138
_refine_diff_density_rms 0.029
_refine_ls_abs_structure_details
;
 Flack x determined using 1323 quotients [(I+)-(I-)]/[(I+)+(I-)]
 (Parsons, Flack and Wagner, Acta Cryst. B69 (2013) 249-259).
;
_refine_ls_abs_structure_Flack -0.04(17)
_refine_ls_extinction_coef 0.0028(4)
_refine_ls_extinction_expression Fc^*^=kFc[1+0.001xFc^2^\l^3^/sin(2\q)]^-1/4^
_refine_ls_extinction_method 'SHELXL-2014/7 (Sheldrick 2014'
_refine_ls_goodness_of_fit_ref 1.015
_refine_ls_hydrogen_treatment mixed
_refine_ls_matrix_type full
_refine_ls_number_parameters 355
_refine_ls_number_reflns 5157
_refine_ls_number_restraints 5
_refine_ls_restrained_S_all 1.027
_refine_ls_R_factor_all 0.0658
_refine_ls_R_factor_gt 0.0486
_refine_ls_shift/su_max 0.000
_refine_ls_shift/su_mean 0.000
_refine_ls_structure_factor_coef Fsqd
_refine_ls_weighting_details 'w=1/[\s^2^(Fo^2^)+(0.0604P)^2^+0.1837P] where P=(Fo^2^+2Fc^2^)/3'
_refine_ls_weighting_scheme calc
_refine_ls_wR_factor_gt 0.1219
_refine_ls_wR_factor_ref 0.1393
_reflns_Friedel_coverage 0.745
_reflns_Friedel_fraction_full 0.996
_reflns_Friedel_fraction_max 0.966
_reflns_number_gt 3979
_reflns_number_total 5157
_reflns_threshold_expression 'I > 2\s(I)'
_cod_data_source_file d2ob01746f2.cif
_cod_data_source_block 202012316
_cod_original_cell_volume 2737.7(2)
_cod_database_code 7158956
_shelx_shelxl_version_number 2014/7
_chemical_oxdiff_formula C30H3O3N4
_chemical_oxdiff_usercomment r
_shelx_space_group_comment
;
The symmetry employed for this shelxl refinement is uniquely defined
by the following loop, which should always be used as a source of
symmetry information in preference to the above space-group names.
They are only intended as comments.
;
_shelx_estimated_absorpt_t_max 0.936
_shelx_estimated_absorpt_t_min 0.895
_reflns_odcompleteness_completeness 99.82
_reflns_odcompleteness_iscentric 1
_reflns_odcompleteness_theta 66.97
_olex2_refinement_description
;
1. Fixed Uiso
 At 1.2 times of:
  All C(H) groups, All C(H,H) groups
 At 1.5 times of:
  All C(H,H,H) groups
2. Restrained distances
 C19A-C20A
 1.55 with sigma of 0.02
 H2A-N2
 0.87 with sigma of 0.02
 N3-H3A
 0.87 with sigma of 0.02
 C22-C23
 1.65 with sigma of 0.02
 C22A-C23A
 1.65 with sigma of 0.02
3. Uiso/Uaniso restraints and constraints
Uanis(C22) = Uanis(C22A)
Uanis(C23) = Uanis(C23A)
Uanis(C19) = Uanis(C19A)
Uanis(C20) = Uanis(C20A)
4. Others
 Sof(C22A)=Sof(H22C)=Sof(H22D)=Sof(C23A)=Sof(H23D)=Sof(H23E)=Sof(H23F)=1-FVAR(1)
 Sof(C22)=Sof(H22A)=Sof(H22B)=Sof(C23)=Sof(H23A)=Sof(H23B)=Sof(H23C)=FVAR(1)
 Sof(C19A)=Sof(H19C)=Sof(H19D)=Sof(C20A)=Sof(H20D)=Sof(H20E)=Sof(H20F)=1-FVAR(2)
 Sof(C19)=Sof(H19A)=Sof(H19B)=Sof(C20)=Sof(H20A)=Sof(H20B)=Sof(H20C)=FVAR(2)
5.a Secondary CH2 refined with riding coordinates:
 C19(H19A,H19B), C19A(H19C,H19D), C22(H22A,H22B), C22A(H22C,H22D)
5.b Aromatic/amide H refined with riding coordinates:
 C1(H1), C2(H2), C3(H3), C4(H4), C5(H5), C14(H14), C15(H15), C16(H16),
 C17(H17), C18(H18)
5.c Idealised Me refined as rotating group:
 C20(H20A,H20B,H20C), C20A(H20D,H20E,H20F), C23(H23A,H23B,H23C), C23A(H23D,
 H23E,H23F), C26(H26A,H26B,H26C), C27(H27A,H27B,H27C), C28(H28A,H28B,H28C)
;
_olex2_submission_special_instructions 'No special instructions were received'
_oxdiff_exptl_absorpt_empirical_details
;
Empirical correction (ABSPACK) includes:
- Absorption correction using spherical harmonics
- Frame scaling
;
_oxdiff_exptl_absorpt_empirical_full_max 1.357
_oxdiff_exptl_absorpt_empirical_full_min 0.841

loop_
_space_group_symop_operation_xyz
'x, y, z'
'-x+1/2, -y, z+1/2'
'x+1/2, -y+1/2, -z'
'-x, y+1/2, -z+1/2'

loop_
_atom_site_label
_atom_site_type_symbol
_atom_site_fract_x
_atom_site_fract_y
_atom_site_fract_z
_atom_site_U_iso_or_equiv
_atom_site_adp_type
_atom_site_occupancy
_atom_site_site_symmetry_order
_atom_site_calc_flag
_atom_site_refinement_flags_posn
_atom_site_refinement_flags_adp
_atom_site_refinement_flags_occupancy
_atom_site_disorder_assembly
_atom_site_disorder_group
C1 C 0.6033(6) 0.4838(2) 0.0584(2) 0.0718(10) Uani 1 1 d . . . . .
H1 H 0.5526 0.5041 0.0980 0.086 Uiso 1 1 calc R . . . .
C2 C 0.6763(7) 0.5338(3) 0.0108(2) 0.0876(14) Uani 1 1 d . . . . .
H2 H 0.6752 0.5877 0.0189 0.105 Uiso 1 1 calc R . . . .
C3 C 0.7506(7) 0.5042(3) -0.0483(2) 0.0908(14) Uani 1 1 d . . . . .
H3 H 0.7991 0.5381 -0.0802 0.109 Uiso 1 1 calc R . . . .
C4 C 0.7527(6) 0.4251(3) -0.0600(2) 0.0816(12) Uani 1 1 d . . . . .
H4 H 0.8030 0.4052 -0.0998 0.098 Uiso 1 1 calc R . . . .
C5 C 0.6805(5) 0.3746(2) -0.0130(2) 0.0708(10) Uani 1 1 d . . . . .
H5 H 0.6819 0.3208 -0.0215 0.085 Uiso 1 1 calc R . . . .
C6 C 0.6059(4) 0.4035(2) 0.04698(18) 0.0594(8) Uani 1 1 d . . . . .
C7 C 0.5281(4) 0.3500(2) 0.09713(19) 0.0580(8) Uani 1 1 d . . . . .
C8 C 0.5297(4) 0.34944(19) 0.17256(18) 0.0548(7) Uani 1 1 d . . . . .
C9 C 0.4330(4) 0.28831(19) 0.1894(2) 0.0620(8) Uani 1 1 d . . . . .
C10 C 0.6290(4) 0.39780(18) 0.22317(17) 0.0539(7) Uani 1 1 d . . . . .
C11 C 0.6803(5) 0.3483(2) 0.28383(19) 0.0631(9) Uani 1 1 d . . . . .
C12 C 0.7326(5) 0.3060(2) 0.32739(19) 0.0679(9) Uani 1 1 d . . . . .
C13 C 0.7923(6) 0.2524(3) 0.3800(2) 0.0771(11) Uani 1 1 d . . . . .
C14 C 0.9063(7) 0.2766(4) 0.4271(3) 0.0993(16) Uani 1 1 d . . . . .
H14 H 0.9463 0.3274 0.4246 0.119 Uiso 1 1 calc R . . . .
C15 C 0.9614(10) 0.2243(5) 0.4785(4) 0.132(3) Uani 1 1 d . . . . .
H15 H 1.0380 0.2401 0.5106 0.158 Uiso 1 1 calc R . . . .
C16 C 0.9031(10) 0.1510(6) 0.4813(5) 0.158(4) Uani 1 1 d . . . . .
H16 H 0.9389 0.1167 0.5160 0.190 Uiso 1 1 calc R . . . .
C17 C 0.7941(10) 0.1263(5) 0.4350(5) 0.150(3) Uani 1 1 d . . . . .
H17 H 0.7560 0.0752 0.4377 0.180 Uiso 1 1 calc R . . . .
C18 C 0.7381(8) 0.1765(3) 0.3833(4) 0.1125(19) Uani 1 1 d . . . . .
H18 H 0.6640 0.1589 0.3507 0.135 Uiso 1 1 calc R . . . .
C19 C 0.2672(12) 0.1965(7) 0.2562(7) 0.092(3) Uani 0.807(12) 1 d . . P A 1
H19A H 0.3037 0.1499 0.2317 0.110 Uiso 0.807(12) 1 calc R . P A 1
H19B H 0.1707 0.2139 0.2337 0.110 Uiso 0.807(12) 1 calc R . P A 1
C19A C 0.316(5) 0.186(3) 0.267(4) 0.092(3) Uani 0.193(12) 1 d D . P A 2
H19C H 0.3699 0.1610 0.3063 0.110 Uiso 0.193(12) 1 calc R . P A 2
H19D H 0.3173 0.1518 0.2267 0.110 Uiso 0.193(12) 1 calc R . P A 2
C20 C 0.2362(14) 0.1775(5) 0.3315(5) 0.133(4) Uani 0.807(12) 1 d . . P A 1
H20A H 0.2034 0.2241 0.3559 0.200 Uiso 0.807(12) 1 calc GR . P A 1
H20B H 0.3304 0.1574 0.3529 0.200 Uiso 0.807(12) 1 calc GR . P A 1
H20C H 0.1546 0.1386 0.3344 0.200 Uiso 0.807(12) 1 calc GR . P A 1
C20A C 0.146(5) 0.208(2) 0.288(2) 0.133(4) Uani 0.193(12) 1 d D . P A 2
H20D H 0.1468 0.2382 0.3310 0.200 Uiso 0.193(12) 1 calc GR . P A 2
H20E H 0.0856 0.1612 0.2949 0.200 Uiso 0.193(12) 1 calc GR . P A 2
H20F H 0.0991 0.2389 0.2510 0.200 Uiso 0.193(12) 1 calc GR . P A 2
C21 C 0.7866(4) 0.4249(2) 0.1894(2) 0.0627(9) Uani 1 1 d . . . . .
C22 C 1.0016(11) 0.3949(6) 0.1195(6) 0.087(2) Uani 0.571(7) 1 d D . P B 1
H22A H 0.9738 0.4379 0.0883 0.105 Uiso 0.571(7) 1 calc R . P B 1
H22B H 1.0834 0.4122 0.1516 0.105 Uiso 0.571(7) 1 calc R . P B 1
C22A C 1.0331(15) 0.3637(8) 0.1488(7) 0.087(2) Uani 0.429(7) 1 d D . P B 2
H22C H 1.0735 0.3108 0.1539 0.105 Uiso 0.429(7) 1 calc R . P B 2
H22D H 1.0866 0.3979 0.1821 0.105 Uiso 0.429(7) 1 calc R . P B 2
C23 C 1.0532(15) 0.3254(7) 0.0785(6) 0.123(3) Uani 0.571(7) 1 d D . P B 1
H23A H 1.0529 0.2800 0.1086 0.184 Uiso 0.571(7) 1 calc GR . P B 1
H23B H 1.1576 0.3341 0.0608 0.184 Uiso 0.571(7) 1 calc GR . P B 1
H23C H 0.9826 0.3171 0.0396 0.184 Uiso 0.571(7) 1 calc GR . P B 1
C23A C 1.052(2) 0.3928(11) 0.0742(8) 0.123(3) Uani 0.429(7) 1 d D . P B 2
H23D H 1.1578 0.4105 0.0672 0.184 Uiso 0.429(7) 1 calc GR . P B 2
H23E H 0.9804 0.4355 0.0661 0.184 Uiso 0.429(7) 1 calc GR . P B 2
H23F H 1.0291 0.3509 0.0418 0.184 Uiso 0.429(7) 1 calc GR . P B 2
C24 C 0.4260(5) 0.4716(2) 0.28937(19) 0.0611(8) Uani 1 1 d . . . . .
C25 C 0.2479(5) 0.5653(2) 0.3468(2) 0.0684(9) Uani 1 1 d . . . . .
C26 C 0.2526(8) 0.5281(3) 0.4187(3) 0.1028(16) Uani 1 1 d . . . . .
H26A H 0.2394 0.4724 0.4142 0.154 Uiso 1 1 calc GR . . . .
H26B H 0.1694 0.5491 0.4473 0.154 Uiso 1 1 calc GR . . . .
H26C H 0.3521 0.5390 0.4407 0.154 Uiso 1 1 calc GR . . . .
C27 C 0.1052(6) 0.5398(4) 0.3051(4) 0.1157(19) Uani 1 1 d . . . . .
H27A H 0.1086 0.5629 0.2588 0.174 Uiso 1 1 calc GR . . . .
H27B H 0.0115 0.5566 0.3290 0.174 Uiso 1 1 calc GR . . . .
H27C H 0.1047 0.4836 0.3009 0.174 Uiso 1 1 calc GR . . . .
C28 C 0.2591(8) 0.6542(3) 0.3527(4) 0.117(2) Uani 1 1 d . . . . .
H28A H 0.3497 0.6680 0.3803 0.176 Uiso 1 1 calc GR . . . .
H28B H 0.1661 0.6741 0.3752 0.176 Uiso 1 1 calc GR . . . .
H28C H 0.2685 0.6765 0.3062 0.176 Uiso 1 1 calc GR . . . .
N1 N 0.4409(4) 0.2935(2) 0.07079(18) 0.0754(9) Uani 1 1 d . . . . .
N2 N 0.3853(5) 0.2578(2) 0.2514(2) 0.0818(10) Uani 1 1 d D . . . .
H2A H 0.396(5) 0.289(2) 0.2861(16) 0.062(11) Uiso 1 1 d D . . . .
N3 N 0.5535(4) 0.47010(17) 0.24687(17) 0.0622(7) Uani 1 1 d D . . . .
H3A H 0.606(5) 0.5129(18) 0.241(2) 0.077(13) Uiso 1 1 d D . . . .
O1 O 0.3786(3) 0.25319(15) 0.13083(16) 0.0762(8) Uani 1 1 d . . . . .
O2 O 0.8327(4) 0.49092(18) 0.19390(19) 0.0882(9) Uani 1 1 d . . . . .
O3 O 0.8599(3) 0.36596(18) 0.15953(16) 0.0792(8) Uani 1 1 d . . . . .
O4 O 0.3553(4) 0.41389(14) 0.30881(19) 0.0884(10) Uani 1 1 d . . . . .
O5 O 0.3913(3) 0.54609(13) 0.30597(15) 0.0694(7) Uani 1 1 d . . . . .

loop_
_atom_site_aniso_label
_atom_site_aniso_U_11
_atom_site_aniso_U_22
_atom_site_aniso_U_33
_atom_site_aniso_U_23
_atom_site_aniso_U_13
_atom_site_aniso_U_12
C1 0.088(3) 0.066(2) 0.062(2) 0.0022(17) -0.0022(19) 0.011(2)
C2 0.125(4) 0.063(2) 0.075(2) 0.011(2) -0.010(3) 0.001(3)
C3 0.112(4) 0.096(3) 0.064(2) 0.018(2) -0.001(3) -0.012(3)
C4 0.096(3) 0.092(3) 0.058(2) -0.0013(19) 0.004(2) 0.005(3)
C5 0.076(3) 0.071(2) 0.064(2) -0.0029(18) -0.0038(19) 0.0028(19)
C6 0.060(2) 0.0623(18) 0.0560(18) 0.0010(15) -0.0107(16) 0.0032(16)
C7 0.0546(18) 0.0560(18) 0.0633(19) -0.0040(15) -0.0060(15) 0.0016(15)
C8 0.0525(16) 0.0484(15) 0.0635(19) -0.0047(14) 0.0016(15) 0.0013(14)
C9 0.061(2) 0.0514(16) 0.074(2) -0.0046(16) 0.0067(18) -0.0037(15)
C10 0.0582(19) 0.0480(15) 0.0554(17) -0.0026(13) 0.0027(15) 0.0009(14)
C11 0.072(2) 0.0589(18) 0.0586(19) -0.0059(16) -0.0001(17) 0.0018(18)
C12 0.078(2) 0.070(2) 0.0563(19) -0.0012(17) 0.0015(18) 0.0112(19)
C13 0.084(3) 0.083(3) 0.064(2) 0.0088(19) 0.004(2) 0.020(2)
C14 0.109(4) 0.115(4) 0.075(3) -0.004(3) -0.010(3) 0.024(3)
C15 0.115(5) 0.182(7) 0.097(4) 0.021(4) -0.027(4) 0.016(5)
C16 0.132(6) 0.188(8) 0.155(7) 0.095(7) -0.015(6) 0.028(6)
C17 0.135(6) 0.131(6) 0.184(8) 0.083(6) -0.020(6) -0.006(5)
C18 0.108(4) 0.095(4) 0.134(5) 0.036(3) -0.010(4) 0.002(3)
C19 0.099(7) 0.067(4) 0.111(6) 0.009(4) 0.015(6) -0.019(5)
C19A 0.099(7) 0.067(4) 0.111(6) 0.009(4) 0.015(6) -0.019(5)
C20 0.178(9) 0.097(5) 0.125(7) 0.005(4) 0.049(7) -0.050(6)
C20A 0.178(9) 0.097(5) 0.125(7) 0.005(4) 0.049(7) -0.050(6)
C21 0.0536(19) 0.069(2) 0.065(2) -0.0060(17) -0.0037(16) -0.0049(16)
C22 0.066(4) 0.094(6) 0.102(7) 0.013(4) 0.020(4) 0.013(4)
C22A 0.066(4) 0.094(6) 0.102(7) 0.013(4) 0.020(4) 0.013(4)
C23 0.093(5) 0.150(8) 0.125(6) 0.023(7) 0.034(5) 0.028(7)
C23A 0.093(5) 0.150(8) 0.125(6) 0.023(7) 0.034(5) 0.028(7)
C24 0.066(2) 0.0492(17) 0.068(2) -0.0040(15) 0.0053(17) 0.0019(16)
C25 0.064(2) 0.063(2) 0.079(2) -0.0084(17) 0.0078(19) 0.0037(17)
C26 0.113(4) 0.114(4) 0.081(3) 0.001(3) 0.020(3) 0.015(4)
C27 0.074(3) 0.146(5) 0.127(4) -0.032(4) -0.009(3) 0.013(3)
C28 0.120(4) 0.070(3) 0.163(6) -0.021(3) 0.046(4) 0.013(3)
N1 0.073(2) 0.078(2) 0.074(2) -0.0065(16) -0.0091(17) -0.0126(18)
N2 0.099(3) 0.0639(18) 0.082(2) -0.0084(17) 0.020(2) -0.0250(19)
N3 0.0694(19) 0.0473(14) 0.0700(17) -0.0042(13) 0.0120(16) -0.0024(14)
O1 0.0722(16) 0.0668(14) 0.0896(18) -0.0111(14) -0.0014(15) -0.0202(13)
O2 0.0730(18) 0.0827(19) 0.109(2) -0.0162(17) 0.0086(17) -0.0292(15)
O3 0.0575(14) 0.0918(19) 0.0883(18) -0.0149(15) 0.0114(14) -0.0009(14)
O4 0.097(2) 0.0515(14) 0.117(2) -0.0041(15) 0.043(2) -0.0062(14)
O5 0.0760(17) 0.0482(11) 0.0839(16) -0.0074(12) 0.0182(14) 0.0012(11)

loop_
_atom_type_symbol
_atom_type_description
_atom_type_scat_dispersion_real
_atom_type_scat_dispersion_imag
_atom_type_scat_source
C C 0.0181 0.0091 'International Tables Vol C Tables 4.2.6.8 and 6.1.1.4'
H H 0.0000 0.0000 'International Tables Vol C Tables 4.2.6.8 and 6.1.1.4'
N N 0.0311 0.0180 'International Tables Vol C Tables 4.2.6.8 and 6.1.1.4'
O O 0.0492 0.0322 'International Tables Vol C Tables 4.2.6.8 and 6.1.1.4'

loop_
_geom_angle_atom_site_label_1
_geom_angle_atom_site_label_2
_geom_angle_atom_site_label_3
_geom_angle
_geom_angle_site_symmetry_1
_geom_angle_site_symmetry_3
_geom_angle_publ_flag
C2 C1 H1 120.0 . . ?
C6 C1 H1 120.0 . . ?
C6 C1 C2 119.9(4) . . ?
C1 C2 H2 119.8 . . ?
C3 C2 C1 120.5(4) . . ?
C3 C2 H2 119.8 . . ?
C2 C3 H3 120.1 . . ?
C4 C3 C2 119.8(4) . . ?
C4 C3 H3 120.1 . . ?
C3 C4 H4 119.9 . . ?
C3 C4 C5 120.3(4) . . ?
C5 C4 H4 119.9 . . ?
C4 C5 H5 119.8 . . ?
C4 C5 C6 120.5(4) . . ?
C6 C5 H5 119.8 . . ?
C1 C6 C5 119.0(4) . . ?
C1 C6 C7 120.3(3) . . ?
C5 C6 C7 120.7(3) . . ?
C8 C7 C6 130.1(3) . . ?
N1 C7 C6 117.6(3) . . ?
N1 C7 C8 112.3(3) . . ?
C7 C8 C10 129.2(3) . . ?
C9 C8 C7 103.5(3) . . ?
C9 C8 C10 127.0(3) . . ?
N2 C9 C8 132.9(4) . . ?
O1 C9 C8 110.8(3) . . ?
O1 C9 N2 116.3(3) . . ?
C8 C10 C21 112.4(3) . . ?
C11 C10 C8 109.9(3) . . ?
C11 C10 C21 103.4(3) . . ?
N3 C10 C8 114.0(3) . . ?
N3 C10 C11 111.8(3) . . ?
N3 C10 C21 104.8(3) . . ?
C12 C11 C10 173.2(4) . . ?
C11 C12 C13 178.1(5) . . ?
C14 C13 C12 120.2(5) . . ?
C18 C13 C12 120.5(5) . . ?
C18 C13 C14 119.3(5) . . ?
C13 C14 H14 120.2 . . ?
C13 C14 C15 119.5(6) . . ?
C15 C14 H14 120.2 . . ?
C14 C15 H15 120.2 . . ?
C16 C15 C14 119.7(7) . . ?
C16 C15 H15 120.2 . . ?
C15 C16 H16 119.4 . . ?
C17 C16 C15 121.3(7) . . ?
C17 C16 H16 119.4 . . ?
C16 C17 H17 119.8 . . ?
C16 C17 C18 120.4(8) . . ?
C18 C17 H17 119.8 . . ?
C13 C18 C17 119.8(7) . . ?
C13 C18 H18 120.1 . . ?
C17 C18 H18 120.1 . . ?
H19A C19 H19B 108.2 . . ?
C20 C19 H19A 109.7 . . ?
C20 C19 H19B 109.7 . . ?
N2 C19 H19A 109.7 . . ?
N2 C19 H19B 109.7 . . ?
N2 C19 C20 109.8(9) . . ?
H19C C19A H19D 109.0 . . ?
C20A C19A H19C 110.9 . . ?
C20A C19A H19D 110.9 . . ?
N2 C19A H19C 110.9 . . ?
N2 C19A H19D 110.9 . . ?
N2 C19A C20A 104(3) . . ?
C19 C20 H20A 109.5 . . ?
C19 C20 H20B 109.5 . . ?
C19 C20 H20C 109.5 . . ?
H20A C20 H20B 109.5 . . ?
H20A C20 H20C 109.5 . . ?
H20B C20 H20C 109.5 . . ?
C19A C20A H20D 109.5 . . ?
C19A C20A H20E 109.5 . . ?
C19A C20A H20F 109.5 . . ?
H20D C20A H20E 109.5 . . ?
H20D C20A H20F 109.5 . . ?
H20E C20A H20F 109.5 . . ?
O2 C21 C10 122.2(3) . . ?
O2 C21 O3 126.6(4) . . ?
O3 C21 C10 111.1(3) . . ?
H22A C22 H22B 109.0 . . ?
C23 C22 H22A 111.0 . . ?
C23 C22 H22B 111.0 . . ?
C23 C22 O3 103.8(8) . . ?
O3 C22 H22A 111.0 . . ?
O3 C22 H22B 111.0 . . ?
H22C C22A H22D 109.1 . . ?
C23A C22A H22C 111.2 . . ?
C23A C22A H22D 111.2 . . ?
O3 C22A H22C 111.2 . . ?
O3 C22A H22D 111.2 . . ?
O3 C22A C23A 103.0(11) . . ?
C22 C23 H23A 109.5 . . ?
C22 C23 H23B 109.5 . . ?
C22 C23 H23C 109.5 . . ?
H23A C23 H23B 109.5 . . ?
H23A C23 H23C 109.5 . . ?
H23B C23 H23C 109.5 . . ?
C22A C23A H23D 109.5 . . ?
C22A C23A H23E 109.5 . . ?
C22A C23A H23F 109.5 . . ?
H23D C23A H23E 109.5 . . ?
H23D C23A H23F 109.5 . . ?
H23E C23A H23F 109.5 . . ?
O4 C24 N3 124.4(3) . . ?
O4 C24 O5 126.1(3) . . ?
O5 C24 N3 109.5(3) . . ?
C26 C25 C27 111.9(5) . . ?
C26 C25 C28 110.6(4) . . ?
C27 C25 C28 112.0(5) . . ?
O5 C25 C26 110.9(4) . . ?
O5 C25 C27 109.0(3) . . ?
O5 C25 C28 102.0(4) . . ?
C25 C26 H26A 109.5 . . ?
C25 C26 H26B 109.5 . . ?
C25 C26 H26C 109.5 . . ?
H26A C26 H26B 109.5 . . ?
H26A C26 H26C 109.5 . . ?
H26B C26 H26C 109.5 . . ?
C25 C27 H27A 109.5 . . ?
C25 C27 H27B 109.5 . . ?
C25 C27 H27C 109.5 . . ?
H27A C27 H27B 109.5 . . ?
H27A C27 H27C 109.5 . . ?
H27B C27 H27C 109.5 . . ?
C25 C28 H28A 109.5 . . ?
C25 C28 H28B 109.5 . . ?
C25 C28 H28C 109.5 . . ?
H28A C28 H28B 109.5 . . ?
H28A C28 H28C 109.5 . . ?
H28B C28 H28C 109.5 . . ?
C7 N1 O1 105.1(3) . . ?
C9 N2 C19 122.8(6) . . ?
C9 N2 C19A 131(3) . . ?
C9 N2 H2A 114(3) . . ?
C19 N2 H2A 118(3) . . ?
C19A N2 H2A 115(4) . . ?
C10 N3 H3A 116(3) . . ?
C24 N3 C10 123.5(3) . . ?
C24 N3 H3A 118(3) . . ?
C9 O1 N1 108.3(3) . . ?
C21 O3 C22 110.3(5) . . ?
C21 O3 C22A 123.4(6) . . ?
C24 O5 C25 120.9(3) . . ?

loop_
_geom_bond_atom_site_label_1
_geom_bond_atom_site_label_2
_geom_bond_distance
_geom_bond_site_symmetry_2
_geom_bond_publ_flag
C1 H1 0.9300 . ?
C1 C2 1.386(6) . ?
C1 C6 1.383(5) . ?
C2 H2 0.9300 . ?
C2 C3 1.380(7) . ?
C3 H3 0.9300 . ?
C3 C4 1.365(7) . ?
C4 H4 0.9300 . ?
C4 C5 1.381(6) . ?
C5 H5 0.9300 . ?
C5 C6 1.389(5) . ?
C6 C7 1.473(5) . ?
C7 C8 1.426(5) . ?
C7 N1 1.312(5) . ?
C8 C9 1.364(5) . ?
C8 C10 1.518(5) . ?
C9 N2 1.344(5) . ?
C9 O1 1.341(5) . ?
C10 C11 1.489(5) . ?
C10 C21 1.555(5) . ?
C10 N3 1.459(4) . ?
C11 C12 1.181(5) . ?
C12 C13 1.443(5) . ?
C13 C14 1.378(7) . ?
C13 C18 1.374(7) . ?
C14 H14 0.9300 . ?
C14 C15 1.400(9) . ?
C15 H15 0.9300 . ?
C15 C16 1.344(11) . ?
C16 H16 0.9300 . ?
C16 C17 1.342(12) . ?
C17 H17 0.9300 . ?
C17 C18 1.383(8) . ?
C18 H18 0.9300 . ?
C19 H19A 0.9700 . ?
C19 H19B 0.9700 . ?
C19 C20 1.484(15) . ?
C19 N2 1.452(12) . ?
C19A H19C 0.9700 . ?
C19A H19D 0.9700 . ?
C19A C20A 1.54(3) . ?
C19A N2 1.38(6) . ?
C20 H20A 0.9600 . ?
C20 H20B 0.9600 . ?
C20 H20C 0.9600 . ?
C20A H20D 0.9600 . ?
C20A H20E 0.9600 . ?
C20A H20F 0.9600 . ?
C21 O2 1.195(5) . ?
C21 O3 1.309(5) . ?
C22 H22A 0.9700 . ?
C22 H22B 0.9700 . ?
C22 C23 1.480(14) . ?
C22 O3 1.506(10) . ?
C22A H22C 0.9700 . ?
C22A H22D 0.9700 . ?
C22A C23A 1.503(17) . ?
C22A O3 1.486(12) . ?
C23 H23A 0.9600 . ?
C23 H23B 0.9600 . ?
C23 H23C 0.9600 . ?
C23A H23D 0.9600 . ?
C23A H23E 0.9600 . ?
C23A H23F 0.9600 . ?
C24 N3 1.350(5) . ?
C24 O4 1.209(4) . ?
C24 O5 1.340(4) . ?
C25 C26 1.501(6) . ?
C25 C27 1.511(7) . ?
C25 C28 1.520(6) . ?
C25 O5 1.479(5) . ?
C26 H26A 0.9600 . ?
C26 H26B 0.9600 . ?
C26 H26C 0.9600 . ?
C27 H27A 0.9600 . ?
C27 H27B 0.9600 . ?
C27 H27C 0.9600 . ?
C28 H28A 0.9600 . ?
C28 H28B 0.9600 . ?
C28 H28C 0.9600 . ?
N1 O1 1.429(4) . ?
N2 H2A 0.85(2) . ?
N3 H3A 0.86(2) . ?

loop_
_geom_hbond_atom_site_label_D
_geom_hbond_atom_site_label_H
_geom_hbond_atom_site_label_A
_geom_hbond_distance_DH
_geom_hbond_distance_HA
_geom_hbond_distance_DA
_geom_hbond_angle_DHA
_geom_hbond_site_symmetry_A
C1 H1 N3 0.93 2.87 3.596(5) 135.4 .
C4 H4 O1 0.93 2.83 3.488(5) 128.3 3
C5 H5 O1 0.93 2.94 3.541(5) 123.4 3
C20 H20C O2 0.96 2.57 3.267(8) 129.2 4_645
C22A H22C O1 0.97 2.81 3.506(12) 129.6 1_655
C23 H23B N1 0.96 2.51 3.343(12) 144.8 1_655
C28 H28A O1 0.96 2.74 3.525(7) 140.0 4_655
N2 H2A O4 0.85(2) 2.20(3) 2.882(4) 138(3) .
N3 H3A O2 0.86(2) 2.15(4) 2.601(4) 112(3) .

loop_
_geom_torsion_atom_site_label_1
_geom_torsion_atom_site_label_2
_geom_torsion_atom_site_label_3
_geom_torsion_atom_site_label_4
_geom_torsion
_geom_torsion_site_symmetry_1
_geom_torsion_site_symmetry_2
_geom_torsion_site_symmetry_3
_geom_torsion_site_symmetry_4
_geom_torsion_publ_flag
C1 C2 C3 C4 -0.2(8) . . . . ?
C1 C6 C7 C8 -44.2(6) . . . . ?
C1 C6 C7 N1 134.9(4) . . . . ?
C2 C1 C6 C5 -0.9(6) . . . . ?
C2 C1 C6 C7 -179.8(4) . . . . ?
C2 C3 C4 C5 0.2(8) . . . . ?
C3 C4 C5 C6 -0.5(7) . . . . ?
C4 C5 C6 C1 0.8(6) . . . . ?
C4 C5 C6 C7 179.7(4) . . . . ?
C5 C6 C7 C8 136.9(4) . . . . ?
C5 C6 C7 N1 -44.0(5) . . . . ?
C6 C1 C2 C3 0.6(8) . . . . ?
C6 C7 C8 C9 178.1(4) . . . . ?
C6 C7 C8 C10 -8.6(6) . . . . ?
C6 C7 N1 O1 -178.6(3) . . . . ?
C7 C8 C9 N2 -179.5(4) . . . . ?
C7 C8 C9 O1 1.0(4) . . . . ?
C7 C8 C10 C11 -140.4(4) . . . . ?
C7 C8 C10 C21 -25.8(5) . . . . ?
C7 C8 C10 N3 93.2(4) . . . . ?
C7 N1 O1 C9 0.0(4) . . . . ?
C8 C7 N1 O1 0.7(4) . . . . ?
C8 C9 N2 C19 173.4(6) . . . . ?
C8 C9 N2 C19A -164(2) . . . . ?
C8 C9 O1 N1 -0.7(4) . . . . ?
C8 C10 C21 O2 133.2(4) . . . . ?
C8 C10 C21 O3 -49.5(4) . . . . ?
C8 C10 N3 C24 68.0(5) . . . . ?
C9 C8 C10 C11 31.5(5) . . . . ?
C9 C8 C10 C21 146.0(4) . . . . ?
C9 C8 C10 N3 -94.9(4) . . . . ?
C10 C8 C9 N2 7.0(7) . . . . ?
C10 C8 C9 O1 -172.5(3) . . . . ?
C10 C21 O3 C22 173.0(5) . . . . ?
C10 C21 O3 C22A -154.6(7) . . . . ?
C11 C10 C21 O2 -108.3(4) . . . . ?
C11 C10 C21 O3 69.0(4) . . . . ?
C11 C10 N3 C24 -57.5(5) . . . . ?
C12 C13 C14 C15 179.1(5) . . . . ?
C12 C13 C18 C17 -178.6(6) . . . . ?
C13 C14 C15 C16 0.2(11) . . . . ?
C14 C13 C18 C17 2.3(10) . . . . ?
C14 C15 C16 C17 1.0(14) . . . . ?
C15 C16 C17 C18 -0.5(15) . . . . ?
C16 C17 C18 C13 -1.2(13) . . . . ?
C18 C13 C14 C15 -1.9(8) . . . . ?
C20 C19 N2 C9 -178.0(7) . . . . ?
C20A C19A N2 C9 -110(4) . . . . ?
C21 C10 N3 C24 -168.8(3) . . . . ?
C23 C22 O3 C21 -169.8(7) . . . . ?
C23A C22A O3 C21 -95.6(12) . . . . ?
C26 C25 O5 C24 62.0(5) . . . . ?
C27 C25 O5 C24 -61.7(5) . . . . ?
C28 C25 O5 C24 179.8(4) . . . . ?
N1 C7 C8 C9 -1.1(4) . . . . ?
N1 C7 C8 C10 172.2(3) . . . . ?
N2 C9 O1 N1 179.8(4) . . . . ?
N3 C10 C21 O2 8.8(5) . . . . ?
N3 C10 C21 O3 -173.8(3) . . . . ?
N3 C24 O5 C25 174.4(3) . . . . ?
O1 C9 N2 C19 -7.1(8) . . . . ?
O1 C9 N2 C19A 16(2) . . . . ?
O2 C21 O3 C22 -9.8(7) . . . . ?
O2 C21 O3 C22A 22.5(9) . . . . ?
O4 C24 N3 C10 -4.6(6) . . . . ?
O4 C24 O5 C25 -5.5(6) . . . . ?
O5 C24 N3 C10 175.5(3) . . . . ?
